data_2004053
loop_
_publ_author_name
'Sasaki, M.'
'Yarita, T.'
'Sato, S.'

_publ_section_title
;
 Ba[H~3~IO~6~]
;
_journal_issue 10
_journal_name_full 'Acta Crystallographica Section C'
_journal_page_first 1968
_journal_page_last 1970
_journal_paper_doi 10.1107/S0108270195004744
_journal_volume 51
_journal_year 1995
_chemical_compound_source 'see text'
_chemical_formula_sum 'Ba H3 I O6'
_chemical_formula_weight 363.3
_space_group_IT_number 155
_symmetry_cell_setting trigonal
_symmetry_space_group_name_Hall 'R 3 2"'
_symmetry_space_group_name_H-M 'R 3 2 :H'
_atom_type_scat_source IntTabIV
_cell_angle_alpha 90
_cell_angle_beta 90
_cell_angle_gamma 120
_cell_formula_units_Z 3
_cell_length_a 7.6178(9)
_cell_length_b 7.6178(9)
_cell_length_c 7.2537(7)
_cell_measurement_reflns_used 25
_cell_measurement_temperature 297
_cell_measurement_theta_max 25
_cell_measurement_theta_min 22
_cell_volume 364.54(7)
_diffrn_measurement_device 'Rigaku AFC-5R'
_diffrn_measurement_method \w/2\q
_diffrn_radiation_type MoK\a
_diffrn_radiation_wavelength .71069
_diffrn_reflns_av_R_equivalents .020
_diffrn_reflns_limit_h_max 13
_diffrn_reflns_limit_h_min -013
_diffrn_reflns_limit_k_max 13
_diffrn_reflns_limit_k_min 0
_diffrn_reflns_limit_l_max 14
_diffrn_reflns_limit_l_min -02
_diffrn_reflns_number 1131
_diffrn_reflns_theta_max 50
_diffrn_standards_decay_% .6
_diffrn_standards_interval_count 150
_diffrn_standards_number 4
_exptl_absorpt_coefficient_mu 14.5
_exptl_absorpt_correction_T_max 1.000
_exptl_absorpt_correction_T_min .904
_exptl_absorpt_correction_type 'DIFABS (Walker & Stuart, 1983)'
_exptl_crystal_colour colourless
_exptl_crystal_density_diffrn 4.96
_exptl_crystal_description prism
_exptl_crystal_size_max .16
_exptl_crystal_size_mid .06
_exptl_crystal_size_min .06
_refine_diff_density_max .39
_refine_diff_density_min -0.25
_refine_ls_extinction_coef 'secondary, 0.199(6) x 10^-5^'
_refine_ls_extinction_method 'TEXSAN (Molecular Structure Corporation, 1992)'
_refine_ls_goodness_of_fit_obs 1.29
_refine_ls_hydrogen_treatment refall
_refine_ls_number_parameters 15
_refine_ls_number_reflns 251
_refine_ls_R_factor_obs .011
_refine_ls_shift/esd_max .002
_refine_ls_structure_factor_coef F
_refine_ls_weighting_details 'w = 4F~o~^2^/[\s^2^(I) + 0.007I^2^]'
_refine_ls_weighting_scheme calc
_refine_ls_wR_factor_obs .014
_reflns_number_observed 685
_reflns_number_total 491
_reflns_observed_criterion I>3.0\s(I)
_cod_data_source_file oh1082.cif
_cod_data_source_block oh1082a
_cod_depositor_comments
;
 Marking atom 'H' as having the occupancy of 0.5 after consulting the
 original publication.

 Antanas Vaitkus,
 2018-09-25

The following automatic conversions were performed:

'_refine_ls_weighting_scheme' value '4F~o~^2^/[\s^2^(I) + 0.007I^2^]'
was changed to 'calc'. New tag '_refine_ls_weighting_details' was
created. The value of the new tag was set to 'w = 4F~o~^2^/[\s^2^(I)
+ 0.007I^2^]'.

Automatic conversion script
Id: cif_fix_values 3143 2015-03-26 13:38:13Z robertas 
;
_cod_original_cell_volume 364.54(4)
_cod_original_sg_symbol_H-M 'R 3 2'
_cod_original_formula_sum 'H3 Ba I O6'
_cod_database_code 2004053

loop_
_symmetry_equiv_pos_as_xyz
x,y,z
-y,x-y,z
y-x,-x,z
y,x,-z
x-y,-y,-z
-x,y-x,-z
2/3+x,1/3+y,1/3+z
2/3-y,1/3+x-y,1/3+z
2/3+y-x,1/3-x,1/3+z
2/3+y,1/3+x,1/3-z
2/3+x-y,1/3-y,1/3-z
2/3-x,1/3+y-x,1/3-z
1/3+x,2/3+y,2/3+z
1/3-y,2/3+x-y,2/3+z
1/3+y-x,2/3-x,2/3+z
1/3+y,2/3+x,2/3-z
1/3+x-y,2/3-y,2/3-z
1/3-x,2/3+y-x,2/3-z

loop_
_atom_site_label
_atom_site_fract_x
_atom_site_fract_y
_atom_site_fract_z
_atom_site_B_iso_or_equiv
_atom_site_occupancy
Ba .0 .0 .0 .964(5) 1
I .0 .0 .5 .981(5) 1
O .2262(4) .0831(3) .3457(3) .94(3) 1
H .260(10) -.010(10) .33(2) 2.7(5) 0.5

loop_
_geom_angle_atom_site_label_1
_geom_angle_atom_site_label_2
_geom_angle_atom_site_label_3
_geom_angle_site_symmetry_3
_geom_angle
_geom_angle_publ_flag
O I O 2 88.20(10) yes
O I O 4_556 102.40(10) yes
O I O 5_556 83.10(10) yes
O I O 6_556 166.10(10) yes
I O H . 113(7) yes
O H O 16_545 154(10) yes

loop_
_geom_bond_atom_site_label_1
_geom_bond_atom_site_label_2
_geom_bond_site_symmetry_2
_geom_bond_distance
_geom_bond_publ_flag
I O . 1.879(2) yes
Ba O . 2.927(2) yes
O O 12 2.957(4) yes
Ba O 10_445 2.916(2) yes
O H . 0.90(10) yes
H O 16_545 1.68(9) yes
O O 16_545 2.517(4) yes
H H 16_545 0.8(2) yes
